data_2300179
loop_
_publ_author_name
'Seredyuk, Maksym'
'Gaspar, Ana B.'
'Kusz, Joachim'
'Bednarek, Gabriela'
'G\"utlich, Philipp'

_publ_section_title
;
 Variable-temperature X-ray crystal structure determinations of
 {Fe[tren(6-Mepy)~3~]}(ClO~4~)~2~ and {Zn[tren(6-Mepy)~3~]}(ClO~4~)~2~
 compounds: correlation of the structural data with magnetic and
 M\"ossbauer spectroscopy data
;
_journal_issue 6
_journal_name_full 'Journal of Applied Crystallography'
_journal_page_first 1135
_journal_page_last 1145
_journal_paper_doi 10.1107/S0021889807048571
_journal_volume 40
_journal_year 2007
_chemical_formula_sum 'C27 H33 Cl2 N7 O8 Zn'
_chemical_formula_weight 719.87
_chemical_name_systematic
;
 ?
;
_space_group_IT_number 14
_symmetry_cell_setting monoclinic
_symmetry_space_group_name_Hall '-P 2ybc'
_symmetry_space_group_name_H-M 'P 1 21/c 1'
_atom_sites_solution_hydrogens geom
_atom_sites_solution_primary direct
_atom_sites_solution_secondary difmap
_audit_creation_method SHELXL-97
_cell_angle_alpha 90.00
_cell_angle_beta 91.492(3)
_cell_angle_gamma 90.00
_cell_formula_units_Z 4
_cell_length_a 10.5070(4)
_cell_length_b 19.3169(7)
_cell_length_c 15.1467(6)
_cell_measurement_temperature 210(2)
_cell_volume 3073.2(2)
_computing_cell_refinement
;
CrysAlis RED, Oxford Diffraction Ltd.,
Version 1.171.29.2 (release 20-01-2006 CrysAlis171 .NET)
(compiled Jan 20 2006,12:36:28)
;
_computing_data_collection
;
CrysAlis CCD, Oxford Diffraction Ltd.,
Version 1.171.29.2 (release 20-01-2006 CrysAlis171 .NET)
(compiled Jan 20 2006,12:36:28)
;
_computing_data_reduction
;
CrysAlis RED, Oxford Diffraction Ltd.,
Version 1.171.29.2 (release 20-01-2006 CrysAlis171 .NET)
(compiled Jan 20 2006,12:36:28)
;
_computing_structure_refinement 'SHELXL-97 (Sheldrick, 1997)'
_computing_structure_solution 'SHELXS-97 (Sheldrick, 1990)'
_diffrn_ambient_temperature 210(2)
_diffrn_detector_area_resol_mean 16.0328
_diffrn_measured_fraction_theta_full 0.996
_diffrn_measured_fraction_theta_max 0.894
_diffrn_measurement_device_type KM4_CCD_Sapphire3
_diffrn_measurement_method \q-scan
_diffrn_radiation_monochromator graphite
_diffrn_radiation_source 'fine-focus sealed tube'
_diffrn_radiation_type MoK\a
_diffrn_radiation_wavelength 0.71073
_diffrn_reflns_av_R_equivalents 0.0239
_diffrn_reflns_av_sigmaI/netI 0.0436
_diffrn_reflns_limit_h_max 15
_diffrn_reflns_limit_h_min -15
_diffrn_reflns_limit_k_max 28
_diffrn_reflns_limit_k_min -27
_diffrn_reflns_limit_l_max 22
_diffrn_reflns_limit_l_min -13
_diffrn_reflns_number 29488
_diffrn_reflns_theta_full 25.00
_diffrn_reflns_theta_max 32.92
_diffrn_reflns_theta_min 2.87
_exptl_absorpt_coefficient_mu 1.034
_exptl_absorpt_correction_T_max 0.88459
_exptl_absorpt_correction_T_min 0.81541
_exptl_absorpt_correction_type multi-scan
_exptl_absorpt_process_details
;
CrysAlis RED, Oxford Diffraction Ltd.,
Version 1.171.29.2 (release 20-01-2006 CrysAlis171 .NET)
(compiled Jan 20 2006,12:36:28)
Empirical absorption correction using spherical harmonics,
implemented in SCALE3 ABSPACK scaling algorithm.
;
_exptl_crystal_colour yellow
_exptl_crystal_density_diffrn 1.556
_exptl_crystal_density_method 'not measured'
_exptl_crystal_description polyhedron
_exptl_crystal_F_000 1488
_exptl_crystal_size_max 0.32
_exptl_crystal_size_mid 0.26
_exptl_crystal_size_min 0.12
_refine_diff_density_max 0.695
_refine_diff_density_min -0.533
_refine_ls_extinction_method none
_refine_ls_goodness_of_fit_ref 1.001
_refine_ls_hydrogen_treatment constr
_refine_ls_matrix_type full
_refine_ls_number_parameters 409
_refine_ls_number_reflns 10298
_refine_ls_number_restraints 0
_refine_ls_restrained_S_all 1.001
_refine_ls_R_factor_all 0.0627
_refine_ls_R_factor_gt 0.0338
_refine_ls_shift/su_max 0.001
_refine_ls_shift/su_mean 0.000
_refine_ls_structure_factor_coef Fsqd
_refine_ls_weighting_details 'calc w=1/[\s^2^(Fo^2^)+(0.0478P)^2^+0.0000P] where P=(Fo^2^+2Fc^2^)/3'
_refine_ls_weighting_scheme calc
_refine_ls_wR_factor_gt 0.0863
_refine_ls_wR_factor_ref 0.0904
_reflns_number_gt 6557
_reflns_number_total 10298
_reflns_threshold_expression >2sigma(I)
_cod_data_source_file aj5096.cif
_cod_data_source_block 1-Zn_210
_cod_original_sg_symbol_H-M 'P 21/c'
_cod_database_code 2300179

loop_
_symmetry_equiv_pos_as_xyz
'x, y, z'
'-x, y+1/2, -z+1/2'
'-x, -y, -z'
'x, -y-1/2, z-1/2'

loop_
_atom_site_type_symbol
_atom_site_label
_atom_site_fract_x
_atom_site_fract_y
_atom_site_fract_z
_atom_site_U_iso_or_equiv
_atom_site_adp_type
_atom_site_calc_flag
_atom_site_refinement_flags
_atom_site_occupancy
_atom_site_disorder_assembly
_atom_site_disorder_group
Zn Zn1 0.695769(17) 0.070886(9) 0.740234(11) 0.02728(5) Uani d . 1 . .
Cl Cl1 1.36150(4) 0.31830(2) 0.53905(3) 0.04249(11) Uani d . 1 . .
Cl Cl2 1.22430(5) -0.14911(2) 0.69753(3) 0.04671(11) Uani d . 1 . .
N N1 0.62284(14) 0.10120(7) 0.61387(8) 0.0356(3) Uani d . 1 . .
N N2 0.84535(13) 0.14918(6) 0.69049(9) 0.0316(3) Uani d . 1 . .
N N3 0.76832(12) 0.05152(7) 0.88280(8) 0.0310(3) Uani d . 1 . .
N N4 0.61816(13) 0.15321(7) 0.81170(9) 0.0334(3) Uani d . 1 . .
N N5 0.56059(12) -0.00591(7) 0.76459(9) 0.0324(3) Uani d . 1 . .
N N6 0.77499(13) -0.02833(6) 0.67117(8) 0.0295(3) Uani d . 1 . .
N N7 0.40039(14) 0.10677(7) 0.71668(10) 0.0422(3) Uani d . 1 . .
O O1 1.33195(18) 0.30575(9) 0.62898(10) 0.0769(5) Uani d . 1 . .
O O2 1.43802(15) 0.26295(7) 0.50648(11) 0.0683(5) Uani d . 1 . .
O O3 1.24368(16) 0.32088(8) 0.48887(11) 0.0684(4) Uani d . 1 . .
O O4 1.42516(15) 0.38284(7) 0.53066(12) 0.0725(5) Uani d . 1 . .
O O5 1.3017(3) -0.11654(16) 0.63818(13) 0.1497(12) Uani d . 1 . .
O O6 1.1294(2) -0.10353(12) 0.72539(14) 0.1075(8) Uani d . 1 . .
O O7 1.1704(2) -0.20790(8) 0.65595(11) 0.0830(5) Uani d . 1 . .
O O8 1.29841(19) -0.16680(11) 0.77398(11) 0.0911(6) Uani d . 1 . .
C C1 0.57745(16) -0.06538(8) 0.73269(12) 0.0371(4) Uani d . 1 . .
H H11 0.5190 -0.1009 0.7441 0.044 Uiso calc R 1 . .
C C2 0.68773(16) -0.07957(8) 0.67782(11) 0.0333(3) Uani d . 1 . .
C C3 0.69986(19) -0.14306(9) 0.63775(13) 0.0446(4) Uani d . 1 . .
H H13 0.6365 -0.1770 0.6433 0.053 Uiso calc R 1 . .
C C4 0.8066(2) -0.15602(10) 0.58928(13) 0.0494(5) Uani d . 1 . .
H H14 0.8170 -0.1987 0.5606 0.059 Uiso calc R 1 . .
C C5 0.89638(19) -0.10570(9) 0.58389(11) 0.0420(4) Uani d . 1 . .
H H15 0.9706 -0.1140 0.5522 0.050 Uiso calc R 1 . .
C C6 0.87939(16) -0.04173(8) 0.62503(10) 0.0327(3) Uani d . 1 . .
C C7 0.68822(19) 0.14418(9) 0.57188(11) 0.0410(4) Uani d . 1 . .
H H17 0.6599 0.1587 0.5155 0.049 Uiso calc R 1 . .
C C8 0.80801(17) 0.17190(8) 0.60952(11) 0.0363(4) Uani d . 1 . .
C C9 0.8780(2) 0.21829(9) 0.56135(13) 0.0500(5) Uani d . 1 . .
H H19 0.8503 0.2319 0.5045 0.060 Uiso calc R 1 . .
C C10 0.9896(2) 0.24437(10) 0.59822(15) 0.0571(6) Uani d . 1 . .
H H110 1.0391 0.2762 0.5671 0.069 Uiso calc R 1 . .
C C11 1.02639(19) 0.22288(10) 0.68101(15) 0.0525(5) Uani d . 1 . .
H H111 1.1017 0.2403 0.7075 0.063 Uiso calc R 1 . .
C C12 0.95271(17) 0.17514(9) 0.72640(12) 0.0388(4) Uani d . 1 . .
C C13 0.65006(17) 0.15733(9) 0.89243(12) 0.0404(4) Uani d . 1 . .
H H113 0.6245 0.1959 0.9255 0.048 Uiso calc R 1 . .
C C14 0.72596(16) 0.10318(10) 0.93510(10) 0.0368(4) Uani d . 1 . .
C C15 0.74597(17) 0.10397(11) 1.02578(11) 0.0465(5) Uani d . 1 . .
H H115 0.7175 0.1414 1.0597 0.056 Uiso calc R 1 . .
C C16 0.80800(17) 0.04924(13) 1.06519(11) 0.0518(5) Uani d . 1 . .
H H116 0.8240 0.0488 1.1265 0.062 Uiso calc R 1 . .
C C17 0.84620(17) -0.00475(11) 1.01361(11) 0.0461(5) Uani d . 1 . .
H H117 0.8848 -0.0437 1.0401 0.055 Uiso calc R 1 . .
C C18 0.82832(15) -0.00235(9) 0.92194(10) 0.0352(4) Uani d . 1 . .
C C19 0.52730(17) 0.20358(9) 0.77530(13) 0.0412(4) Uani d . 1 . .
H H119 0.5531 0.2183 0.7165 0.049 Uiso calc R 1 . .
H H219 0.5246 0.2445 0.8135 0.049 Uiso calc R 1 . .
C C20 0.39709(17) 0.16964(9) 0.76947(14) 0.0452(4) Uani d . 1 . .
H H120 0.3692 0.1584 0.8290 0.054 Uiso calc R 1 . .
H H220 0.3355 0.2021 0.7429 0.054 Uiso calc R 1 . .
C C21 0.44518(16) 0.00715(9) 0.81478(13) 0.0421(4) Uani d . 1 . .
H H121 0.4661 0.0358 0.8665 0.050 Uiso calc R 1 . .
H H221 0.4099 -0.0368 0.8353 0.050 Uiso calc R 1 . .
C C22 0.34753(17) 0.04429(10) 0.75510(15) 0.0502(5) Uani d . 1 . .
H H122 0.3192 0.0130 0.7076 0.060 Uiso calc R 1 . .
H H222 0.2732 0.0565 0.7896 0.060 Uiso calc R 1 . .
C C23 0.4995(2) 0.07836(10) 0.57618(12) 0.0487(5) Uani d . 1 . .
H H123 0.4913 0.0281 0.5829 0.058 Uiso calc R 1 . .
H H223 0.4949 0.0892 0.5130 0.058 Uiso calc R 1 . .
C C24 0.39120(19) 0.11424(10) 0.62239(13) 0.0504(5) Uani d . 1 . .
H H124 0.3918 0.1636 0.6074 0.061 Uiso calc R 1 . .
H H224 0.3100 0.0948 0.6009 0.061 Uiso calc R 1 . .
C C30 0.87630(18) -0.05921(9) 0.86568(12) 0.0417(4) Uani d . 1 . .
H H130 0.8050 -0.0862 0.8426 0.063 Uiso calc R 1 . .
H H230 0.9324 -0.0889 0.9007 0.063 Uiso calc R 1 . .
H H330 0.9228 -0.0397 0.8171 0.063 Uiso calc R 1 . .
C C31 0.97949(18) 0.01297(9) 0.62006(13) 0.0467(5) Uani d . 1 . .
H H131 0.9481 0.0509 0.5837 0.070 Uiso calc R 1 . .
H H231 1.0552 -0.0064 0.5943 0.070 Uiso calc R 1 . .
H H331 1.0002 0.0299 0.6790 0.070 Uiso calc R 1 . .
C C32 0.99579(18) 0.15076(11) 0.81578(13) 0.0487(5) Uani d . 1 . .
H H132 0.9411 0.1703 0.8600 0.073 Uiso calc R 1 . .
H H232 1.0829 0.1655 0.8274 0.073 Uiso calc R 1 . .
H H332 0.9913 0.1006 0.8181 0.073 Uiso calc R 1 . .

loop_
_atom_site_aniso_label
_atom_site_aniso_U_11
_atom_site_aniso_U_22
_atom_site_aniso_U_33
_atom_site_aniso_U_12
_atom_site_aniso_U_13
_atom_site_aniso_U_23
Zn1 0.03031(10) 0.02470(9) 0.02692(9) -0.00139(7) 0.00276(6) 0.00057(7)
Cl1 0.0475(3) 0.0325(2) 0.0481(2) -0.00346(18) 0.01303(19) 0.00077(18)
Cl2 0.0538(3) 0.0429(2) 0.0433(2) 0.0008(2) -0.0021(2) -0.00482(19)
N1 0.0462(8) 0.0306(7) 0.0298(7) 0.0011(6) -0.0024(6) -0.0007(6)
N2 0.0349(7) 0.0239(6) 0.0366(7) 0.0018(5) 0.0104(6) 0.0003(5)
N3 0.0273(7) 0.0390(7) 0.0270(6) -0.0052(6) 0.0036(5) 0.0002(5)
N4 0.0310(7) 0.0287(7) 0.0407(7) -0.0011(5) 0.0075(6) -0.0046(6)
N5 0.0286(7) 0.0297(7) 0.0388(7) -0.0009(5) 0.0005(5) 0.0066(6)
N6 0.0367(7) 0.0226(6) 0.0291(6) 0.0000(5) -0.0011(5) 0.0013(5)
N7 0.0380(8) 0.0337(8) 0.0547(9) -0.0020(6) -0.0035(7) 0.0078(7)
O1 0.1026(14) 0.0772(12) 0.0519(9) 0.0291(10) 0.0229(9) 0.0134(8)
O2 0.0763(11) 0.0409(8) 0.0899(11) 0.0079(7) 0.0430(9) 0.0039(8)
O3 0.0628(10) 0.0696(11) 0.0722(10) -0.0091(8) -0.0068(8) -0.0108(8)
O4 0.0623(10) 0.0382(8) 0.1175(14) -0.0141(7) 0.0124(9) -0.0026(9)
O5 0.212(3) 0.185(3) 0.0544(11) -0.117(2) 0.0419(14) -0.0294(14)
O6 0.1022(15) 0.1130(16) 0.1051(15) 0.0639(13) -0.0376(12) -0.0480(13)
O7 0.1291(16) 0.0498(10) 0.0695(10) -0.0245(10) -0.0063(10) -0.0159(8)
O8 0.1034(15) 0.1109(16) 0.0577(10) 0.0465(12) -0.0233(10) -0.0168(10)
C1 0.0326(9) 0.0297(8) 0.0486(9) -0.0052(7) -0.0040(7) 0.0064(7)
C2 0.0363(9) 0.0267(8) 0.0367(8) -0.0013(6) -0.0069(7) 0.0016(6)
C3 0.0505(11) 0.0264(8) 0.0564(11) -0.0060(8) -0.0058(9) -0.0068(8)
C4 0.0649(13) 0.0309(9) 0.0523(11) 0.0040(9) -0.0021(10) -0.0135(8)
C5 0.0561(12) 0.0338(9) 0.0365(9) 0.0081(8) 0.0061(8) -0.0043(7)
C6 0.0414(9) 0.0275(8) 0.0295(8) 0.0035(7) 0.0037(7) 0.0012(6)
C7 0.0619(12) 0.0330(9) 0.0284(8) 0.0087(8) 0.0047(8) 0.0043(7)
C8 0.0493(10) 0.0266(8) 0.0339(8) 0.0051(7) 0.0156(7) 0.0019(6)
C9 0.0710(14) 0.0343(9) 0.0459(10) 0.0061(9) 0.0266(10) 0.0089(8)
C10 0.0634(14) 0.0363(10) 0.0734(14) -0.0056(10) 0.0353(11) 0.0073(10)
C11 0.0434(11) 0.0386(10) 0.0764(14) -0.0079(8) 0.0223(10) -0.0027(10)
C12 0.0346(9) 0.0290(8) 0.0533(10) 0.0006(7) 0.0127(8) -0.0038(7)
C13 0.0360(9) 0.0425(10) 0.0433(9) -0.0044(8) 0.0122(7) -0.0137(8)
C14 0.0298(8) 0.0485(10) 0.0323(8) -0.0082(7) 0.0066(7) -0.0083(7)
C15 0.0350(10) 0.0729(14) 0.0320(9) -0.0133(9) 0.0085(7) -0.0141(9)
C16 0.0350(10) 0.0939(17) 0.0266(8) -0.0138(10) 0.0025(7) 0.0010(9)
C17 0.0343(10) 0.0687(14) 0.0353(9) -0.0104(9) -0.0034(7) 0.0130(9)
C18 0.0259(8) 0.0465(10) 0.0331(8) -0.0089(7) -0.0009(6) 0.0055(7)
C19 0.0419(10) 0.0270(8) 0.0550(10) 0.0045(7) 0.0080(8) -0.0016(8)
C20 0.0370(10) 0.0365(10) 0.0625(12) 0.0088(8) 0.0064(9) 0.0054(9)
C21 0.0335(9) 0.0368(9) 0.0565(11) 0.0004(7) 0.0133(8) 0.0121(8)
C22 0.0294(9) 0.0404(10) 0.0809(14) -0.0019(8) 0.0042(9) 0.0127(10)
C23 0.0630(13) 0.0435(11) 0.0386(9) -0.0039(9) -0.0184(9) 0.0005(8)
C24 0.0448(11) 0.0451(11) 0.0604(12) 0.0002(9) -0.0188(9) 0.0094(9)
C30 0.0405(10) 0.0417(10) 0.0426(9) 0.0007(8) -0.0072(8) 0.0093(8)
C31 0.0492(11) 0.0314(9) 0.0605(11) 0.0001(8) 0.0225(9) -0.0027(8)
C32 0.0369(10) 0.0497(12) 0.0594(12) -0.0070(8) -0.0027(9) 0.0007(9)

loop_
_atom_type_symbol
_atom_type_description
_atom_type_scat_dispersion_real
_atom_type_scat_dispersion_imag
_atom_type_scat_source
C C 0.0033 0.0016 'International Tables Vol C Tables 4.2.6.8 and 6.1.1.4'
H H 0.0000 0.0000 'International Tables Vol C Tables 4.2.6.8 and 6.1.1.4'
N N 0.0061 0.0033 'International Tables Vol C Tables 4.2.6.8 and 6.1.1.4'
O O 0.0106 0.0060 'International Tables Vol C Tables 4.2.6.8 and 6.1.1.4'
Cl Cl 0.1484 0.1585 'International Tables Vol C Tables 4.2.6.8 and 6.1.1.4'
Zn Zn 0.2839 1.4301 'International Tables Vol C Tables 4.2.6.8 and 6.1.1.4'

loop_
_geom_angle_atom_site_label_1
_geom_angle_atom_site_label_2
_geom_angle_atom_site_label_3
_geom_angle_site_symmetry_1
_geom_angle_site_symmetry_3
_geom_angle
_geom_angle_publ_flag
N5 Zn1 N4 . . 99.87(5) ?
N5 Zn1 N1 . . 97.10(5) ?
N4 Zn1 N1 . . 96.88(5) ?
N5 Zn1 N3 . . 85.94(5) ?
N4 Zn1 N3 . . 76.30(5) ?
N1 Zn1 N3 . . 172.95(5) ?
N5 Zn1 N2 . . 170.88(5) ?
N4 Zn1 N2 . . 87.09(5) ?
N1 Zn1 N2 . . 76.08(5) ?
N3 Zn1 N2 . . 101.54(5) ?
N5 Zn1 N6 . . 75.52(5) ?
N4 Zn1 N6 . . 174.37(5) ?
N1 Zn1 N6 . . 86.98(5) ?
N3 Zn1 N6 . . 99.95(5) ?
N2 Zn1 N6 . . 97.84(4) ?
O4 Cl1 O1 . . 110.44(11) ?
O4 Cl1 O2 . . 110.73(9) ?
O1 Cl1 O2 . . 109.88(9) ?
O4 Cl1 O3 . . 108.85(10) ?
O1 Cl1 O3 . . 107.77(11) ?
O2 Cl1 O3 . . 109.10(10) ?
O5 Cl2 O6 . . 110.20(18) ?
O5 Cl2 O7 . . 108.25(12) ?
O6 Cl2 O7 . . 111.04(13) ?
O5 Cl2 O8 . . 108.72(16) ?
O6 Cl2 O8 . . 106.53(11) ?
O7 Cl2 O8 . . 112.07(12) ?
C7 N1 C23 . . 119.23(15) ?
C7 N1 Zn1 . . 116.58(12) ?
C23 N1 Zn1 . . 124.08(11) ?
C12 N2 C8 . . 117.99(14) ?
C12 N2 Zn1 . . 133.12(11) ?
C8 N2 Zn1 . . 108.86(11) ?
C18 N3 C14 . . 117.94(14) ?
C18 N3 Zn1 . . 132.74(11) ?
C14 N3 Zn1 . . 108.82(11) ?
C13 N4 C19 . . 118.56(15) ?
C13 N4 Zn1 . . 116.76(12) ?
C19 N4 Zn1 . . 124.64(11) ?
C1 N5 C21 . . 118.74(14) ?
C1 N5 Zn1 . . 118.40(11) ?
C21 N5 Zn1 . . 122.84(11) ?
C6 N6 C2 . . 117.52(14) ?
C6 N6 Zn1 . . 133.98(11) ?
C2 N6 Zn1 . . 108.36(10) ?
C24 N7 C20 . . 117.43(15) ?
C24 N7 C22 . . 117.65(16) ?
C20 N7 C22 . . 117.23(16) ?
N5 C1 C2 . . 120.50(15) ?
N5 C1 H11 . . 119.7 ?
C2 C1 H11 . . 119.7 ?
N6 C2 C3 . . 123.22(16) ?
N6 C2 C1 . . 116.81(14) ?
C3 C2 C1 . . 119.96(16) ?
C2 C3 C4 . . 118.85(17) ?
C2 C3 H13 . . 120.6 ?
C4 C3 H13 . . 120.6 ?
C5 C4 C3 . . 118.53(17) ?
C5 C4 H14 . . 120.7 ?
C3 C4 H14 . . 120.7 ?
C4 C5 C6 . . 120.60(17) ?
C4 C5 H15 . . 119.7 ?
C6 C5 H15 . . 119.7 ?
N6 C6 C5 . . 121.25(16) ?
N6 C6 C31 . . 118.43(14) ?
C5 C6 C31 . . 120.30(15) ?
N1 C7 C8 . . 121.13(15) ?
N1 C7 H17 . . 119.4 ?
C8 C7 H17 . . 119.4 ?
N2 C8 C9 . . 123.00(18) ?
N2 C8 C7 . . 117.35(14) ?
C9 C8 C7 . . 119.64(17) ?
C10 C9 C8 . . 118.80(19) ?
C10 C9 H19 . . 120.6 ?
C8 C9 H19 . . 120.6 ?
C11 C10 C9 . . 118.51(18) ?
C11 C10 H110 . . 120.7 ?
C9 C10 H110 . . 120.7 ?
C10 C11 C12 . . 120.3(2) ?
C10 C11 H111 . . 119.8 ?
C12 C11 H111 . . 119.8 ?
N2 C12 C11 . . 121.34(18) ?
N2 C12 C32 . . 118.90(15) ?
C11 C12 C32 . . 119.74(18) ?
N4 C13 C14 . . 120.88(16) ?
N4 C13 H113 . . 119.6 ?
C14 C13 H113 . . 119.6 ?
N3 C14 C15 . . 122.95(18) ?
N3 C14 C13 . . 116.97(14) ?
C15 C14 C13 . . 119.98(17) ?
C16 C15 C14 . . 118.81(18) ?
C16 C15 H115 . . 120.6 ?
C14 C15 H115 . . 120.6 ?
C15 C16 C17 . . 118.82(16) ?
C15 C16 H116 . . 120.6 ?
C17 C16 H116 . . 120.6 ?
C16 C17 C18 . . 120.53(19) ?
C16 C17 H117 . . 119.7 ?
C18 C17 H117 . . 119.7 ?
N3 C18 C17 . . 120.84(17) ?
N3 C18 C30 . . 118.73(14) ?
C17 C18 C30 . . 120.43(17) ?
N4 C19 C20 . . 108.26(14) ?
N4 C19 H119 . . 110.0 ?
C20 C19 H119 . . 110.0 ?
N4 C19 H219 . . 110.0 ?
C20 C19 H219 . . 110.0 ?
H119 C19 H219 . . 108.4 ?
N7 C20 C19 . . 111.00(14) ?
N7 C20 H120 . . 109.4 ?
C19 C20 H120 . . 109.4 ?
N7 C20 H220 . . 109.4 ?
C19 C20 H220 . . 109.4 ?
H120 C20 H220 . . 108.0 ?
N5 C21 C22 . . 108.96(15) ?
N5 C21 H121 . . 109.9 ?
C22 C21 H121 . . 109.9 ?
N5 C21 H221 . . 109.9 ?
C22 C21 H221 . . 109.9 ?
H121 C21 H221 . . 108.3 ?
N7 C22 C21 . . 111.60(15) ?
N7 C22 H122 . . 109.3 ?
C21 C22 H122 . . 109.3 ?
N7 C22 H222 . . 109.3 ?
C21 C22 H222 . . 109.3 ?
H122 C22 H222 . . 108.0 ?
N1 C23 C24 . . 110.34(15) ?
N1 C23 H123 . . 109.6 ?
C24 C23 H123 . . 109.6 ?
N1 C23 H223 . . 109.6 ?
C24 C23 H223 . . 109.6 ?
H123 C23 H223 . . 108.1 ?
N7 C24 C23 . . 112.38(15) ?
N7 C24 H124 . . 109.1 ?
C23 C24 H124 . . 109.1 ?
N7 C24 H224 . . 109.1 ?
C23 C24 H224 . . 109.1 ?
H124 C24 H224 . . 107.9 ?
C18 C30 H130 . . 109.5 ?
C18 C30 H230 . . 109.5 ?
H130 C30 H230 . . 109.5 ?
C18 C30 H330 . . 109.5 ?
H130 C30 H330 . . 109.5 ?
H230 C30 H330 . . 109.5 ?
C6 C31 H131 . . 109.5 ?
C6 C31 H231 . . 109.5 ?
H131 C31 H231 . . 109.5 ?
C6 C31 H331 . . 109.5 ?
H131 C31 H331 . . 109.5 ?
H231 C31 H331 . . 109.5 ?
C12 C32 H132 . . 109.5 ?
C12 C32 H232 . . 109.5 ?
H132 C32 H232 . . 109.5 ?
C12 C32 H332 . . 109.5 ?
H132 C32 H332 . . 109.5 ?
H232 C32 H332 . . 109.5 ?

loop_
_geom_bond_atom_site_label_1
_geom_bond_atom_site_label_2
_geom_bond_site_symmetry_2
_geom_bond_distance
_geom_bond_publ_flag
Zn1 N5 . 2.0932(13) ?
Zn1 N4 . 2.1003(13) ?
Zn1 N1 . 2.1254(13) ?
Zn1 N3 . 2.3018(13) ?
Zn1 N2 . 2.3209(13) ?
Zn1 N6 . 2.3464(13) ?
Cl1 O4 . 1.4221(14) ?
Cl1 O1 . 1.4257(15) ?
Cl1 O2 . 1.4330(14) ?
Cl1 O3 . 1.4365(17) ?
Cl2 O5 . 1.380(2) ?
Cl2 O6 . 1.4035(18) ?
Cl2 O7 . 1.4102(16) ?
Cl2 O8 . 1.4202(16) ?
N1 C7 . 1.260(2) ?
N1 C23 . 1.470(2) ?
N2 C12 . 1.337(2) ?
N2 C8 . 1.351(2) ?
N3 C18 . 1.346(2) ?
N3 C14 . 1.356(2) ?
N4 C13 . 1.262(2) ?
N4 C19 . 1.461(2) ?
N5 C1 . 1.261(2) ?
N5 C21 . 1.470(2) ?
N6 C6 . 1.341(2) ?
N6 C2 . 1.355(2) ?
N7 C24 . 1.436(2) ?
N7 C20 . 1.455(2) ?
N7 C22 . 1.456(2) ?
C1 C2 . 1.469(2) ?
C1 H11 . 0.9400 ?
C2 C3 . 1.376(2) ?
C3 C4 . 1.380(3) ?
C3 H13 . 0.9400 ?
C4 C5 . 1.358(3) ?
C4 H14 . 0.9400 ?
C5 C6 . 1.397(2) ?
C5 H15 . 0.9400 ?
C6 C31 . 1.494(2) ?
C7 C8 . 1.469(3) ?
C7 H17 . 0.9400 ?
C8 C9 . 1.380(2) ?
C9 C10 . 1.380(3) ?
C9 H19 . 0.9400 ?
C10 C11 . 1.367(3) ?
C10 H110 . 0.9400 ?
C11 C12 . 1.396(3) ?
C11 H111 . 0.9400 ?
C12 C32 . 1.493(3) ?
C13 C14 . 1.456(3) ?
C13 H113 . 0.9400 ?
C14 C15 . 1.384(2) ?
C15 C16 . 1.371(3) ?
C15 H115 . 0.9400 ?
C16 C17 . 1.369(3) ?
C16 H116 . 0.9400 ?
C17 C18 . 1.397(2) ?
C17 H117 . 0.9400 ?
C18 C30 . 1.486(2) ?
C19 C20 . 1.518(3) ?
C19 H119 . 0.9800 ?
C19 H219 . 0.9800 ?
C20 H120 . 0.9800 ?
C20 H220 . 0.9800 ?
C21 C22 . 1.528(3) ?
C21 H121 . 0.9800 ?
C21 H221 . 0.9800 ?
C22 H122 . 0.9800 ?
C22 H222 . 0.9800 ?
C23 C24 . 1.518(3) ?
C23 H123 . 0.9800 ?
C23 H223 . 0.9800 ?
C24 H124 . 0.9800 ?
C24 H224 . 0.9800 ?
C30 H130 . 0.9700 ?
C30 H230 . 0.9700 ?
C30 H330 . 0.9700 ?
C31 H131 . 0.9700 ?
C31 H231 . 0.9700 ?
C31 H331 . 0.9700 ?
C32 H132 . 0.9700 ?
C32 H232 . 0.9700 ?
C32 H332 . 0.9700 ?
